data_7049650
loop_
_publ_author_name
'Chen, Zilu'
'Yu, Shui'
'Wang, Rongdong'
'Li, Bo'
'Yin, Bing'
'Liu, Dongcheng'
'Liang, Yuning'
'Yao, Di'
'Liang, Fupei'

_publ_section_title
;
 Three Dy(iii) single-ion magnets bearing the tropolone ligand: structure,
 magnetic properties and theoretical elucidation.
;
_journal_issue 19
_journal_name_full 'Dalton transactions (Cambridge, England : 2003)'
_journal_page_first 6627
_journal_page_last 6637
_journal_paper_doi 10.1039/c9dt00364a
_journal_volume 48
_journal_year 2019
_chemical_formula_moiety 'C33 H23 Dy N2 O6, H2 O'
_chemical_formula_sum 'C33 H25 Dy N2 O7'
_chemical_formula_weight 724.05
_space_group_crystal_system monoclinic
_space_group_IT_number 14
_space_group_name_Hall '-P 2yn'
_space_group_name_H-M_alt 'P 1 21/n 1'
_symmetry_space_group_name_Hall '-P 2yn'
_symmetry_space_group_name_H-M 'P 1 21/n 1'
_atom_sites_solution_hydrogens mixed
_audit_creation_method SHELXL-2014/7
_audit_update_record
;
2019-03-02 deposited with the CCDC.    2019-04-09 downloaded from the CCDC.
;
_cell_angle_alpha 90
_cell_angle_beta 104.405(5)
_cell_angle_gamma 90
_cell_formula_units_Z 4
_cell_length_a 10.044(4)
_cell_length_b 23.437(10)
_cell_length_c 11.989(5)
_cell_measurement_reflns_used 5753
_cell_measurement_temperature 296(2)
_cell_measurement_theta_max 24.96
_cell_measurement_theta_min 2.37
_cell_volume 2733(2)
_computing_cell_refinement 'Bruker SAINT'
_computing_data_collection 'Bruker APEX2'
_computing_data_reduction 'Bruker SAINT'
_computing_molecular_graphics 'Bruker SHELXTL'
_computing_publication_material 'Bruker SHELXTL'
_computing_structure_refinement 'SHELXL-2014/7 (Sheldrick, 2014)'
_computing_structure_solution 'SHELXS-97 (Sheldrick, 2008)'
_diffrn_ambient_temperature 296(2)
_diffrn_measured_fraction_theta_full 0.987
_diffrn_measured_fraction_theta_max 0.987
_diffrn_measurement_device_type 'Bruker APEX-II CCD'
_diffrn_measurement_method '\f and \w scans'
_diffrn_radiation_type MoK\a
_diffrn_radiation_wavelength 0.71073
_diffrn_reflns_av_R_equivalents 0.0780
_diffrn_reflns_av_unetI/netI 0.0669
_diffrn_reflns_Laue_measured_fraction_full 0.987
_diffrn_reflns_Laue_measured_fraction_max 0.987
_diffrn_reflns_limit_h_max 11
_diffrn_reflns_limit_h_min -12
_diffrn_reflns_limit_k_max 27
_diffrn_reflns_limit_k_min -27
_diffrn_reflns_limit_l_max 14
_diffrn_reflns_limit_l_min -13
_diffrn_reflns_number 16606
_diffrn_reflns_point_group_measured_fraction_full 0.987
_diffrn_reflns_point_group_measured_fraction_max 0.987
_diffrn_reflns_theta_full 25.182
_diffrn_reflns_theta_max 25.182
_diffrn_reflns_theta_min 1.738
_diffrn_source 'fine-focus sealed tube'
_exptl_absorpt_coefficient_mu 2.789
_exptl_absorpt_correction_T_max 0.557
_exptl_absorpt_correction_T_min 0.468
_exptl_absorpt_correction_type multi-scan
_exptl_absorpt_process_details 'SADABS (Bruker, 1998)'
_exptl_crystal_colour yellow
_exptl_crystal_density_diffrn 1.759
_exptl_crystal_description block
_exptl_crystal_F_000 1436
_exptl_crystal_size_max 0.280
_exptl_crystal_size_mid 0.230
_exptl_crystal_size_min 0.210
_refine_diff_density_max 1.317
_refine_diff_density_min -1.504
_refine_diff_density_rms 0.225
_refine_ls_extinction_method none
_refine_ls_goodness_of_fit_ref 1.061
_refine_ls_hydrogen_treatment constr
_refine_ls_matrix_type full
_refine_ls_number_parameters 388
_refine_ls_number_reflns 4836
_refine_ls_number_restraints 0
_refine_ls_restrained_S_all 1.061
_refine_ls_R_factor_all 0.0578
_refine_ls_R_factor_gt 0.0364
_refine_ls_shift/su_max 0.000
_refine_ls_shift/su_mean 0.000
_refine_ls_structure_factor_coef Fsqd
_refine_ls_weighting_details 'w=1/[\s^2^(Fo^2^)+(0.0460P)^2^] where P=(Fo^2^+2Fc^2^)/3'
_refine_ls_weighting_scheme calc
_refine_ls_wR_factor_gt 0.0832
_refine_ls_wR_factor_ref 0.0913
_reflns_Friedel_coverage 0.000
_reflns_number_gt 3828
_reflns_number_total 4836
_reflns_threshold_expression 'I > 2\s(I)'
_cod_data_source_file c9dt00364a2.cif
_cod_data_source_block A_b
_cod_depositor_comments 'Adding full bibliography for 7049649--7049651.cif.'
_cod_database_code 7049650
_shelx_shelxl_version_number 2014/7
_shelx_space_group_comment
;
The symmetry employed for this shelxl refinement is uniquely defined
by the following loop, which should always be used as a source of
symmetry information in preference to the above space-group names.
They are only intended as comments.
;
_shelx_estimated_absorpt_t_min 0.509
_shelx_estimated_absorpt_t_max 0.592

loop_
_space_group_symop_operation_xyz
'x, y, z'
'-x+1/2, y+1/2, -z+1/2'
'-x, -y, -z'
'x-1/2, -y-1/2, z-1/2'

loop_
_atom_site_label
_atom_site_type_symbol
_atom_site_fract_x
_atom_site_fract_y
_atom_site_fract_z
_atom_site_U_iso_or_equiv
_atom_site_adp_type
_atom_site_occupancy
_atom_site_site_symmetry_order
_atom_site_calc_flag
_atom_site_refinement_flags_posn
_atom_site_refinement_flags_adp
Dy1 Dy 0.05995(2) 0.37164(2) 0.35886(2) 0.02442(10) Uani 1 1 d . .
N1 N -0.0863(4) 0.36971(16) 0.1513(4) 0.0293(10) Uani 1 1 d . .
N2 N -0.0035(4) 0.46926(17) 0.2607(4) 0.0281(10) Uani 1 1 d . .
C1 C -0.1285(6) 0.3205(2) 0.0981(5) 0.0351(13) Uani 1 1 d . .
H1 H -0.1022 0.2866 0.1379 0.042 Uiso 1 1 calc R U
C2 C -0.2106(6) 0.3174(3) -0.0151(5) 0.0397(14) Uani 1 1 d . .
H2 H -0.2394 0.2824 -0.0489 0.048 Uiso 1 1 calc R U
C3 C -0.2472(6) 0.3671(3) -0.0746(5) 0.0396(15) Uani 1 1 d . .
H3 H -0.3020 0.3660 -0.1495 0.047 Uiso 1 1 calc R U
C4 C -0.2026(5) 0.4194(2) -0.0233(5) 0.0329(13) Uani 1 1 d . .
C5 C -0.2360(6) 0.4721(3) -0.0818(5) 0.0425(15) Uani 1 1 d . .
H5 H -0.2887 0.4725 -0.1575 0.051 Uiso 1 1 calc R U
C6 C -0.1917(6) 0.5214(3) -0.0284(5) 0.0452(16) Uani 1 1 d . .
H6 H -0.2136 0.5554 -0.0686 0.054 Uiso 1 1 calc R U
C7 C -0.1119(5) 0.5234(2) 0.0884(5) 0.0323(13) Uani 1 1 d . .
C8 C -0.0658(6) 0.5737(2) 0.1496(5) 0.0406(15) Uani 1 1 d . .
H8 H -0.0858 0.6089 0.1134 0.049 Uiso 1 1 calc R U
C9 C 0.0064(6) 0.5714(2) 0.2591(5) 0.0406(15) Uani 1 1 d . .
H9 H 0.0376 0.6048 0.2992 0.049 Uiso 1 1 calc R U
C10 C 0.0343(6) 0.5186(2) 0.3125(5) 0.0333(13) Uani 1 1 d . .
H10 H 0.0827 0.5180 0.3894 0.040 Uiso 1 1 calc R U
C11 C -0.0776(5) 0.4717(2) 0.1494(4) 0.0270(12) Uani 1 1 d . .
C12 C -0.1232(5) 0.4187(2) 0.0909(5) 0.0270(12) Uani 1 1 d . .
O1 O -0.1053(4) 0.30165(14) 0.3617(3) 0.0320(9) Uani 1 1 d . .
O2 O -0.1195(4) 0.40334(14) 0.4326(3) 0.0395(10) Uani 1 1 d . .
C13 C -0.2082(5) 0.3118(2) 0.4045(4) 0.0274(12) Uani 1 1 d . .
C14 C -0.2153(5) 0.3701(2) 0.4467(4) 0.0267(11) Uani 1 1 d . .
C15 C -0.3139(6) 0.3914(2) 0.5014(5) 0.0362(13) Uani 1 1 d . .
H15 H -0.3018 0.4295 0.5231 0.043 Uiso 1 1 calc R U
C16 C -0.4246(6) 0.3657(2) 0.5284(5) 0.0395(14) Uani 1 1 d . .
H16 H -0.4732 0.3886 0.5679 0.047 Uiso 1 1 calc R U
C17 C -0.4744(6) 0.3110(2) 0.5055(5) 0.0399(14) Uani 1 1 d . .
H17 H -0.5536 0.3019 0.5286 0.048 Uiso 1 1 calc R U
C18 C -0.4184(6) 0.2682(2) 0.4516(5) 0.0378(14) Uani 1 1 d . .
H18 H -0.4657 0.2338 0.4429 0.045 Uiso 1 1 calc R U
C19 C -0.3028(5) 0.2691(2) 0.4089(4) 0.0314(13) Uani 1 1 d . .
H19 H -0.2849 0.2346 0.3769 0.038 Uiso 1 1 calc R U
O3 O 0.1787(4) 0.33064(14) 0.5337(3) 0.0341(9) Uani 1 1 d . .
O4 O 0.1772(4) 0.43729(14) 0.4943(3) 0.0346(9) Uani 1 1 d . .
C20 C 0.2445(5) 0.3614(2) 0.6182(5) 0.0275(12) Uani 1 1 d . .
C21 C 0.2417(5) 0.4230(2) 0.5953(4) 0.0279(12) Uani 1 1 d . .
C22 C 0.2997(6) 0.4657(2) 0.6739(5) 0.0352(13) Uani 1 1 d . .
H22 H 0.2849 0.5027 0.6454 0.042 Uiso 1 1 calc R U
C23 C 0.3754(6) 0.4619(3) 0.7867(5) 0.0447(15) Uani 1 1 d . .
H23 H 0.4037 0.4967 0.8221 0.054 Uiso 1 1 calc R U
C24 C 0.4158(6) 0.4139(3) 0.8556(5) 0.0451(16) Uani 1 1 d . .
H24 H 0.4656 0.4205 0.9310 0.054 Uiso 1 1 calc R U
C25 C 0.3897(6) 0.3576(3) 0.8236(5) 0.0438(15) Uani 1 1 d . .
H25 H 0.4284 0.3307 0.8793 0.053 Uiso 1 1 calc R U
C26 C 0.3135(6) 0.3354(2) 0.7196(5) 0.0362(13) Uani 1 1 d . .
H26 H 0.3080 0.2958 0.7180 0.043 Uiso 1 1 calc R U
O5 O 0.2469(4) 0.39397(15) 0.2825(3) 0.0345(9) Uani 1 1 d . .
O6 O 0.1564(4) 0.29271(14) 0.2877(3) 0.0314(8) Uani 1 1 d . .
C27 C 0.3129(5) 0.3559(2) 0.2426(4) 0.0263(12) Uani 1 1 d . .
C28 C 0.2605(5) 0.2973(2) 0.2455(4) 0.0269(12) Uani 1 1 d . .
C29 C 0.3175(6) 0.2487(2) 0.2071(4) 0.0324(13) Uani 1 1 d . .
H29 H 0.2739 0.2147 0.2163 0.039 Uiso 1 1 calc R U
C30 C 0.4269(6) 0.2428(2) 0.1581(5) 0.0385(15) Uani 1 1 d . .
H30 H 0.4442 0.2054 0.1398 0.046 Uiso 1 1 calc R U
C31 C 0.5155(6) 0.2824(3) 0.1314(5) 0.0406(15) Uani 1 1 d . .
H31 H 0.5823 0.2690 0.0964 0.049 Uiso 1 1 calc R U
C32 C 0.5139(6) 0.3399(3) 0.1518(5) 0.0402(15) Uani 1 1 d . .
H32 H 0.5815 0.3609 0.1294 0.048 Uiso 1 1 calc R U
C33 C 0.4270(6) 0.3712(2) 0.2004(5) 0.0365(13) Uani 1 1 d . .
H33 H 0.4475 0.4099 0.2067 0.044 Uiso 1 1 calc R U
O7 O 0.4025(5) 0.4935(2) 0.3810(5) 0.0868(18) Uani 1 1 d . .
H71 H 0.3614 0.4623 0.3602 0.130 Uiso 1 1 d R U
H72 H 0.4818 0.4832 0.4095 0.130 Uiso 1 1 d R U

loop_
_atom_site_aniso_label
_atom_site_aniso_U_11
_atom_site_aniso_U_22
_atom_site_aniso_U_33
_atom_site_aniso_U_23
_atom_site_aniso_U_13
_atom_site_aniso_U_12
Dy1 0.02742(16) 0.01956(14) 0.02989(15) 0.00265(11) 0.01390(10) 0.00029(11)
N1 0.029(2) 0.024(2) 0.039(3) 0.002(2) 0.016(2) 0.0007(19)
N2 0.032(3) 0.021(2) 0.034(3) 0.0014(18) 0.014(2) 0.0013(19)
C1 0.036(3) 0.028(3) 0.046(3) -0.002(2) 0.019(3) 0.004(3)
C2 0.030(3) 0.044(3) 0.047(4) -0.015(3) 0.012(3) -0.004(3)
C3 0.019(3) 0.063(4) 0.036(3) -0.007(3) 0.006(2) -0.001(3)
C4 0.022(3) 0.044(3) 0.036(3) 0.001(3) 0.012(2) 0.003(3)
C5 0.035(3) 0.053(4) 0.037(3) 0.010(3) 0.004(3) 0.008(3)
C6 0.038(3) 0.050(4) 0.053(4) 0.030(3) 0.020(3) 0.017(3)
C7 0.029(3) 0.029(3) 0.046(3) 0.012(2) 0.022(3) 0.010(2)
C8 0.039(3) 0.026(3) 0.064(4) 0.015(3) 0.025(3) 0.007(3)
C9 0.049(4) 0.022(3) 0.058(4) -0.001(3) 0.025(3) -0.004(3)
C10 0.036(3) 0.027(3) 0.037(3) 0.003(2) 0.010(2) 0.000(2)
C11 0.024(3) 0.028(3) 0.035(3) 0.005(2) 0.020(2) 0.004(2)
C12 0.021(3) 0.028(3) 0.038(3) 0.006(2) 0.018(2) 0.003(2)
O1 0.039(2) 0.0233(18) 0.042(2) -0.0026(16) 0.0263(18) -0.0054(17)
O2 0.044(2) 0.0218(19) 0.064(3) -0.0076(18) 0.035(2) -0.0051(18)
C13 0.031(3) 0.028(3) 0.024(3) 0.004(2) 0.009(2) 0.001(2)
C14 0.023(3) 0.027(3) 0.035(3) 0.004(2) 0.015(2) 0.000(2)
C15 0.036(3) 0.027(3) 0.050(4) -0.005(3) 0.019(3) 0.001(3)
C16 0.030(3) 0.043(3) 0.054(4) -0.001(3) 0.026(3) 0.005(3)
C17 0.027(3) 0.046(3) 0.052(4) 0.004(3) 0.020(3) -0.003(3)
C18 0.031(3) 0.041(3) 0.044(3) 0.000(3) 0.015(3) -0.009(3)
C19 0.037(3) 0.027(3) 0.034(3) -0.005(2) 0.016(2) -0.008(2)
O3 0.041(2) 0.0243(18) 0.036(2) 0.0019(16) 0.0090(18) 0.0004(17)
O4 0.046(2) 0.0235(18) 0.034(2) 0.0032(16) 0.0095(18) -0.0032(17)
C20 0.024(3) 0.029(3) 0.035(3) 0.007(2) 0.017(2) 0.003(2)
C21 0.025(3) 0.031(3) 0.032(3) 0.004(2) 0.015(2) 0.001(2)
C22 0.041(3) 0.030(3) 0.037(3) 0.002(2) 0.015(3) -0.007(3)
C23 0.034(3) 0.046(4) 0.054(4) -0.010(3) 0.011(3) -0.017(3)
C24 0.032(3) 0.061(4) 0.040(3) 0.002(3) 0.004(3) -0.002(3)
C25 0.038(4) 0.052(4) 0.042(4) 0.013(3) 0.010(3) 0.008(3)
C26 0.040(3) 0.034(3) 0.038(3) 0.004(3) 0.016(3) 0.007(3)
O5 0.032(2) 0.0225(17) 0.060(2) 0.0012(17) 0.0332(18) 0.0035(17)
O6 0.033(2) 0.0227(18) 0.044(2) 0.0012(16) 0.0206(18) -0.0012(16)
C27 0.026(3) 0.026(3) 0.028(3) 0.005(2) 0.010(2) 0.006(2)
C28 0.027(3) 0.025(3) 0.025(3) 0.000(2) 0.001(2) 0.002(2)
C29 0.041(3) 0.024(3) 0.033(3) -0.005(2) 0.011(3) 0.002(2)
C30 0.048(4) 0.032(3) 0.034(3) -0.007(2) 0.009(3) 0.010(3)
C31 0.039(4) 0.048(4) 0.038(3) -0.004(3) 0.016(3) 0.016(3)
C32 0.034(3) 0.054(4) 0.039(3) 0.013(3) 0.021(3) 0.010(3)
C33 0.039(3) 0.031(3) 0.045(3) 0.003(3) 0.022(3) 0.000(3)
O7 0.069(4) 0.053(3) 0.146(5) -0.029(3) 0.042(4) -0.015(3)

loop_
_atom_type_symbol
_atom_type_description
_atom_type_scat_dispersion_real
_atom_type_scat_dispersion_imag
_atom_type_scat_source
C C 0.0033 0.0016 'International Tables Vol C Tables 4.2.6.8 and 6.1.1.4'
H H 0.0000 0.0000 'International Tables Vol C Tables 4.2.6.8 and 6.1.1.4'
Dy Dy -0.1892 4.4098 'International Tables Vol C Tables 4.2.6.8 and 6.1.1.4'
N N 0.0061 0.0033 'International Tables Vol C Tables 4.2.6.8 and 6.1.1.4'
O O 0.0106 0.0060 'International Tables Vol C Tables 4.2.6.8 and 6.1.1.4'

loop_
_geom_angle_atom_site_label_1
_geom_angle_atom_site_label_2
_geom_angle_atom_site_label_3
_geom_angle
O2 Dy1 O4 80.15(13)
O2 Dy1 O1 66.27(12)
O4 Dy1 O1 133.59(13)
O2 Dy1 O5 148.40(12)
O4 Dy1 O5 79.03(13)
O1 Dy1 O5 143.36(12)
O2 Dy1 O3 93.52(14)
O4 Dy1 O3 65.88(12)
O1 Dy1 O3 84.53(13)
O5 Dy1 O3 99.31(13)
O2 Dy1 O6 145.30(12)
O4 Dy1 O6 126.23(13)
O1 Dy1 O6 79.10(13)
O5 Dy1 O6 65.83(12)
O3 Dy1 O6 80.65(13)
O2 Dy1 N1 93.66(14)
O4 Dy1 N1 139.28(12)
O1 Dy1 N1 76.34(13)
O5 Dy1 N1 86.91(14)
O3 Dy1 N1 154.76(12)
O6 Dy1 N1 79.71(13)
O2 Dy1 N2 76.26(13)
O4 Dy1 N2 75.94(12)
O1 Dy1 N2 122.21(13)
O5 Dy1 N2 75.79(13)
O3 Dy1 N2 141.68(13)
O6 Dy1 N2 127.68(13)
N1 Dy1 N2 63.55(12)
C1 N1 C12 117.6(5)
C1 N1 Dy1 121.2(3)
C12 N1 Dy1 121.2(3)
C10 N2 C11 116.6(4)
C10 N2 Dy1 123.5(3)
C11 N2 Dy1 119.9(3)
N1 C1 C2 123.1(5)
N1 C1 H1 118.4
C2 C1 H1 118.4
C3 C2 C1 118.5(5)
C3 C2 H2 120.7
C1 C2 H2 120.7
C2 C3 C4 120.3(5)
C2 C3 H3 119.9
C4 C3 H3 119.9
C3 C4 C12 117.5(5)
C3 C4 C5 122.5(5)
C12 C4 C5 120.0(5)
C6 C5 C4 120.2(5)
C6 C5 H5 119.9
C4 C5 H5 119.9
C5 C6 C7 122.3(5)
C5 C6 H6 118.8
C7 C6 H6 118.8
C8 C7 C11 116.3(5)
C8 C7 C6 124.8(5)
C11 C7 C6 118.9(5)
C9 C8 C7 120.5(5)
C9 C8 H8 119.8
C7 C8 H8 119.8
C8 C9 C10 119.2(5)
C8 C9 H9 120.4
C10 C9 H9 120.4
N2 C10 C9 124.1(5)
N2 C10 H10 117.9
C9 C10 H10 117.9
N2 C11 C7 123.2(5)
N2 C11 C12 118.2(4)
C7 C11 C12 118.6(5)
N1 C12 C4 122.9(5)
N1 C12 C11 117.1(4)
C4 C12 C11 119.9(5)
C13 O1 Dy1 121.3(3)
C14 O2 Dy1 122.4(3)
O1 C13 C19 120.4(5)
O1 C13 C14 115.0(4)
C19 C13 C14 124.5(5)
O2 C14 C15 118.9(5)
O2 C14 C13 114.8(5)
C15 C14 C13 126.3(5)
C16 C15 C14 131.2(5)
C16 C15 H15 114.4
C14 C15 H15 114.4
C15 C16 C17 129.6(6)
C15 C16 H16 115.2
C17 C16 H16 115.2
C16 C17 C18 126.6(6)
C16 C17 H17 116.7
C18 C17 H17 116.7
C19 C18 C17 129.7(5)
C19 C18 H18 115.2
C17 C18 H18 115.2
C18 C19 C13 132.1(5)
C18 C19 H19 114.0
C13 C19 H19 114.0
C20 O3 Dy1 121.6(3)
C21 O4 Dy1 122.7(3)
O3 C20 C26 119.6(5)
O3 C20 C21 114.9(4)
C26 C20 C21 125.5(5)
O4 C21 C22 118.8(5)
O4 C21 C20 114.9(4)
C22 C21 C20 126.3(5)
C23 C22 C21 130.6(5)
C23 C22 H22 114.7
C21 C22 H22 114.7
C22 C23 C24 129.8(6)
C22 C23 H23 115.1
C24 C23 H23 115.1
C25 C24 C23 126.7(6)
C25 C24 H24 116.6
C23 C24 H24 116.6
C24 C25 C26 129.1(5)
C24 C25 H25 115.5
C26 C25 H25 115.5
C20 C26 C25 131.8(5)
C20 C26 H26 114.1
C25 C26 H26 114.1
C27 O5 Dy1 122.2(3)
C28 O6 Dy1 122.1(3)
O5 C27 C33 120.1(5)
O5 C27 C28 114.9(5)
C33 C27 C28 125.0(5)
O6 C28 C29 120.3(5)
O6 C28 C27 114.9(5)
C29 C28 C27 124.8(5)
C30 C29 C28 131.1(5)
C30 C29 H29 114.5
C28 C29 H29 114.5
C29 C30 C31 131.4(5)
C29 C30 H30 114.3
C31 C30 H30 114.3
C32 C31 C30 125.7(6)
C32 C31 H31 117.1
C30 C31 H31 117.1
C31 C32 C33 129.6(6)
C31 C32 H32 115.2
C33 C32 H32 115.2
C32 C33 C27 132.4(5)
C32 C33 H33 113.8
C27 C33 H33 113.8
H71 O7 H72 102.6

loop_
_geom_bond_atom_site_label_1
_geom_bond_atom_site_label_2
_geom_bond_distance
Dy1 O2 2.318(4)
Dy1 O4 2.333(3)
Dy1 O1 2.340(3)
Dy1 O5 2.343(4)
Dy1 O3 2.344(4)
Dy1 O6 2.345(3)
Dy1 N1 2.556(4)
Dy1 N2 2.579(4)
N1 C1 1.335(7)
N1 C12 1.360(6)
N2 C10 1.324(7)
N2 C11 1.357(6)
C1 C2 1.404(8)
C1 H1 0.9300
C2 C3 1.367(8)
C2 H2 0.9300
C3 C4 1.395(8)
C3 H3 0.9300
C4 C12 1.403(7)
C4 C5 1.418(8)
C5 C6 1.341(9)
C5 H5 0.9300
C6 C7 1.430(8)
C6 H6 0.9300
C7 C8 1.405(8)
C7 C11 1.414(7)
C8 C9 1.334(8)
C8 H8 0.9300
C9 C10 1.389(7)
C9 H9 0.9300
C10 H10 0.9300
C11 C12 1.443(7)
O1 C13 1.286(6)
O2 C14 1.282(6)
C13 C19 1.390(7)
C13 C14 1.464(7)
C14 C15 1.408(8)
C15 C16 1.372(8)
C15 H15 0.9300
C16 C17 1.378(8)
C16 H16 0.9300
C17 C18 1.386(8)
C17 H17 0.9300
C18 C19 1.380(7)
C18 H18 0.9300
C19 H19 0.9300
O3 C20 1.284(6)
O4 C21 1.268(6)
C20 C26 1.381(7)
C20 C21 1.468(7)
C21 C22 1.398(7)
C22 C23 1.379(8)
C22 H22 0.9300
C23 C24 1.396(9)
C23 H23 0.9300
C24 C25 1.383(9)
C24 H24 0.9300
C25 C26 1.391(8)
C25 H25 0.9300
C26 H26 0.9300
O5 C27 1.275(6)
O6 C28 1.275(6)
C27 C33 1.409(8)
C27 C28 1.474(7)
C28 C29 1.403(7)
C29 C30 1.376(8)
C29 H29 0.9300
C30 C31 1.378(8)
C30 H30 0.9300
C31 C32 1.370(8)
C31 H31 0.9300
C32 C33 1.376(8)
C32 H32 0.9300
C33 H33 0.9300
O7 H71 0.8466
O7 H72 0.8212

loop_
_geom_hbond_atom_site_label_D
_geom_hbond_atom_site_label_H
_geom_hbond_atom_site_label_A
_geom_hbond_distance_DH
_geom_hbond_distance_HA
_geom_hbond_distance_DA
_geom_hbond_angle_DHA
_geom_hbond_site_symmetry_A
C2 H2 O6 0.93 2.65 3.531(7) 158.9 4_565
C10 H10 O4 0.93 2.34 2.982(6) 126.1 .
C15 H15 O7 0.93 2.49 3.267(7) 141.9 3_566
O7 H71 O5 0.85 2.05 2.892(6) 169.8 .
O7 H72 O7 0.82 2.55 3.048(11) 120.2 3_666

loop_
_geom_torsion_atom_site_label_1
_geom_torsion_atom_site_label_2
_geom_torsion_atom_site_label_3
_geom_torsion_atom_site_label_4
_geom_torsion
C12 N1 C1 C2 -1.4(8)
Dy1 N1 C1 C2 179.0(4)
N1 C1 C2 C3 1.2(9)
C1 C2 C3 C4 0.4(9)
C2 C3 C4 C12 -1.7(8)
C2 C3 C4 C5 179.0(6)
C3 C4 C5 C6 179.4(6)
C12 C4 C5 C6 0.0(9)
C4 C5 C6 C7 -0.9(9)
C5 C6 C7 C8 -178.3(6)
C5 C6 C7 C11 0.5(9)
C11 C7 C8 C9 0.1(8)
C6 C7 C8 C9 178.9(6)
C7 C8 C9 C10 -0.6(9)
C11 N2 C10 C9 -2.0(8)
Dy1 N2 C10 C9 176.9(4)
C8 C9 C10 N2 1.7(9)
C10 N2 C11 C7 1.4(7)
Dy1 N2 C11 C7 -177.5(4)
C10 N2 C11 C12 -178.7(5)
Dy1 N2 C11 C12 2.4(6)
C8 C7 C11 N2 -0.5(8)
C6 C7 C11 N2 -179.4(5)
C8 C7 C11 C12 179.6(5)
C6 C7 C11 C12 0.7(7)
C1 N1 C12 C4 0.0(8)
Dy1 N1 C12 C4 179.6(4)
C1 N1 C12 C11 179.8(5)
Dy1 N1 C12 C11 -0.7(6)
C3 C4 C12 N1 1.5(8)
C5 C4 C12 N1 -179.2(5)
C3 C4 C12 C11 -178.2(5)
C5 C4 C12 C11 1.1(8)
N2 C11 C12 N1 -1.1(7)
C7 C11 C12 N1 178.8(5)
N2 C11 C12 C4 178.6(5)
C7 C11 C12 C4 -1.5(7)
Dy1 O1 C13 C19 -177.9(3)
Dy1 O1 C13 C14 2.0(6)
Dy1 O2 C14 C15 174.4(4)
Dy1 O2 C14 C13 -4.4(6)
O1 C13 C14 O2 1.5(6)
C19 C13 C14 O2 -178.7(5)
O1 C13 C14 C15 -177.2(5)
C19 C13 C14 C15 2.7(8)
O2 C14 C15 C16 -179.2(6)
C13 C14 C15 C16 -0.6(10)
C14 C15 C16 C17 -2.5(11)
C15 C16 C17 C18 2.3(11)
C16 C17 C18 C19 0.2(10)
C17 C18 C19 C13 -0.8(10)
O1 C13 C19 C18 178.4(5)
C14 C13 C19 C18 -1.4(9)
Dy1 O3 C20 C26 -179.8(4)
Dy1 O3 C20 C21 -1.5(6)
Dy1 O4 C21 C22 -174.9(4)
Dy1 O4 C21 C20 3.7(6)
O3 C20 C21 O4 -1.4(7)
C26 C20 C21 O4 176.8(5)
O3 C20 C21 C22 177.0(5)
C26 C20 C21 C22 -4.8(9)
O4 C21 C22 C23 -179.1(6)
C20 C21 C22 C23 2.5(10)
C21 C22 C23 C24 -0.2(12)
C22 C23 C24 C25 1.3(12)
C23 C24 C25 C26 -3.2(12)
O3 C20 C26 C25 -178.8(6)
C21 C20 C26 C25 3.0(10)
C24 C25 C26 C20 1.4(12)
Dy1 O5 C27 C33 -178.3(4)
Dy1 O5 C27 C28 1.5(6)
Dy1 O6 C28 C29 178.1(3)
Dy1 O6 C28 C27 -1.3(5)
O5 C27 C28 O6 -0.1(6)
C33 C27 C28 O6 179.7(5)
O5 C27 C28 C29 -179.5(5)
C33 C27 C28 C29 0.3(8)
O6 C28 C29 C30 179.2(5)
C27 C28 C29 C30 -1.4(9)
C28 C29 C30 C31 0.2(10)
C29 C30 C31 C32 1.4(10)
C30 C31 C32 C33 -0.8(10)
C31 C32 C33 C27 -1.2(11)
O5 C27 C33 C32 -178.7(6)
C28 C27 C33 C32 1.5(10)
